data_4301256
loop_
_publ_author_name
'Hyungphil Chun'
'Heejin Jung'

_publ_contact_author_email hchun@hanyang.ac.kr
_publ_section_title
;
Targeted Synthesis of a Prototype MOF Based on Zn4(O)(O2C)6 Units and a
Nonlinear Dicarboxylate Ligand
;
_journal_name_full 'Inorganic Chemistry'
_journal_page_first 417
_journal_page_last 419
_journal_paper_doi 10.1021/ic801906e
_journal_volume 48
_journal_year 2009
_chemical_formula_moiety '[Zn4(O)(mip)3(dmf)2],1.5(DMF)0.5(H2O)'
_chemical_formula_sum 'C42 H55 N5 O19 Zn4'
_chemical_formula_weight 1195.39
_chemical_name_systematic
; 
 ? 
;
_space_group_IT_number 19
_symmetry_cell_setting orthorhombic
_symmetry_space_group_name_Hall 'P 2ac 2ab'
_symmetry_space_group_name_H-M 'P 21 21 21'
_atom_sites_solution_hydrogens geom
_atom_sites_solution_primary direct
_atom_sites_solution_secondary difmap
_audit_creation_method SHELXL-97
_cell_angle_alpha 90.00
_cell_angle_beta 90.00
_cell_angle_gamma 90.00
_cell_formula_units_Z 4
_cell_length_a 16.215(3)
_cell_length_b 17.174(3)
_cell_length_c 18.104(4)
_cell_measurement_temperature 173(2)
_cell_volume 5041.5(17)
_computing_cell_refinement 'Bruker SAINT'
_computing_data_collection 'Bruker SMART'
_computing_data_reduction 'Bruker SAINT'
_computing_molecular_graphics 'Materials Studio 4.1'
_computing_publication_material WORD
_computing_structure_refinement 'SHELXL-97 (Sheldrick, 1997)'
_computing_structure_solution 'SHELXS-97 (Sheldrick, 1990)'
_diffrn_ambient_temperature 173(2)
_diffrn_measured_fraction_theta_full 0.997
_diffrn_measured_fraction_theta_max 0.997
_diffrn_measurement_device_type 'SMART CCD'
_diffrn_measurement_method 'omega scan'
_diffrn_radiation_monochromator graphite
_diffrn_radiation_source 'fine-focus sealed tube'
_diffrn_radiation_type MoK\a
_diffrn_radiation_wavelength 0.71073
_diffrn_reflns_av_R_equivalents 0.0342
_diffrn_reflns_av_sigmaI/netI 0.0415
_diffrn_reflns_limit_h_max 19
_diffrn_reflns_limit_h_min -20
_diffrn_reflns_limit_k_max 20
_diffrn_reflns_limit_k_min -21
_diffrn_reflns_limit_l_max 22
_diffrn_reflns_limit_l_min -20
_diffrn_reflns_number 27773
_diffrn_reflns_theta_full 26.39
_diffrn_reflns_theta_max 26.39
_diffrn_reflns_theta_min 1.63
_exptl_absorpt_coefficient_mu 1.958
_exptl_absorpt_correction_T_max 0.6955
_exptl_absorpt_correction_T_min 0.3035
_exptl_absorpt_correction_type multi-scan
_exptl_absorpt_process_details 'Bruker SADABS'
_exptl_crystal_colour colorless
_exptl_crystal_density_diffrn 1.575
_exptl_crystal_density_method 'not measured'
_exptl_crystal_description polyhedral
_exptl_crystal_F_000 2456
_exptl_crystal_size_max 0.80
_exptl_crystal_size_mid 0.40
_exptl_crystal_size_min 0.20
_refine_diff_density_max 1.852
_refine_diff_density_min -0.613
_refine_diff_density_rms 0.171
_refine_ls_abs_structure_details 'Flack H D (1983), Acta Cryst. A39, 876-881'
_refine_ls_abs_structure_Flack 0.025(18)
_refine_ls_extinction_method none
_refine_ls_goodness_of_fit_ref 1.145
_refine_ls_hydrogen_treatment constr
_refine_ls_matrix_type full
_refine_ls_number_parameters 622
_refine_ls_number_reflns 10253
_refine_ls_number_restraints 45
_refine_ls_restrained_S_all 1.148
_refine_ls_R_factor_all 0.0596
_refine_ls_R_factor_gt 0.0568
_refine_ls_shift/su_max 0.006
_refine_ls_shift/su_mean 0.000
_refine_ls_structure_factor_coef Fsqd
_refine_ls_weighting_details 'calc w=1/[\s^2^(Fo^2^)+(0.0903P)^2^+17.7906P] where P=(Fo^2^+2Fc^2^)/3'
_refine_ls_weighting_scheme calc
_refine_ls_wR_factor_gt 0.1627
_refine_ls_wR_factor_ref 0.1642
_reflns_number_gt 9713
_reflns_number_total 10253
_reflns_threshold_expression >2sigma(I)
_cod_data_source_file ic801906e_si_001.cif
_cod_data_source_block ZnOmip
_cod_depositor_comments
;
The following automatic conversions were performed:
'_symmetry_cell_setting' value 'Orthorhombic' changed to 'orthorhombic'
according to '/home/saulius/struct/CIF-dictionaries/cif_core.dic'
dictionary named 'cif_core.dic' version 2.4.1 from 2010-06-29.

Automatic conversion script
Id: cif_fix_enum 1527 2010-12-29 10:47:43Z saulius 

The following automatic conversions were performed:

'_refine_ls_hydrogen_treatment' value 'constrained' was replaced with
the value 'constr' as specified in the replacement file
'src/cod-tools/trunk/data/replacement-values/replacement_values.lst'.

Automatic conversion script
Id: cif_fix_values 5376 2017-05-30 11:51:03Z andrius 
;
_cod_original_cell_volume 5041.6(17)
_cod_database_code 4301256

loop_
_symmetry_equiv_pos_as_xyz
'x, y, z'
'-x+1/2, -y, z+1/2'
'-x, y+1/2, -z+1/2'
'x+1/2, -y+1/2, -z'

loop_
_atom_site_label
_atom_site_type_symbol
_atom_site_fract_x
_atom_site_fract_y
_atom_site_fract_z
_atom_site_U_iso_or_equiv
_atom_site_adp_type
_atom_site_occupancy
_atom_site_symmetry_multiplicity
_atom_site_calc_flag
_atom_site_refinement_flags
_atom_site_disorder_assembly
_atom_site_disorder_group
Zn1 Zn 0.72145(4) 0.24322(4) 0.23767(4) 0.01616(16) Uani 1 1 d . . .
Zn2 Zn 0.72701(4) 0.14339(4) 0.37971(4) 0.01560(16) Uani 1 1 d . . .
Zn3 Zn 0.88836(4) 0.23093(4) 0.32070(4) 0.01547(16) Uani 1 1 d . . .
Zn4 Zn 0.81072(5) 0.07961(4) 0.22910(4) 0.01798(17) Uani 1 1 d . . .
O1 O 0.7234(3) 0.0327(3) 0.4026(3) 0.0256(10) Uani 1 1 d . . .
O2 O 0.8154(4) 0.0022(3) 0.3153(3) 0.0305(11) Uani 1 1 d . . .
O3 O 0.9386(3) 0.0881(3) 0.2299(3) 0.0268(11) Uani 1 1 d . . .
O4 O 0.9943(3) 0.1838(3) 0.2966(3) 0.0253(11) Uani 1 1 d . . .
O5 O 0.6160(3) 0.1883(3) 0.3886(3) 0.0218(9) Uani 1 1 d . . .
O6 O 0.6095(3) 0.2490(3) 0.2789(3) 0.0229(10) Uani 1 1 d . . .
O7 O 0.8924(3) 0.3409(3) 0.2882(3) 0.0272(11) Uani 1 1 d . . .
O8 O 0.7612(3) 0.3509(3) 0.2531(3) 0.0295(12) Uani 1 1 d . . .
O9 O 0.7063(3) 0.2359(3) 0.1328(2) 0.0270(11) Uani 1 1 d . . .
O10 O 0.8018(3) 0.1434(3) 0.1222(3) 0.0278(11) Uani 1 1 d . . .
O11 O 0.9000(3) 0.2377(3) 0.4297(3) 0.0268(11) Uani 1 1 d . . .
O12 O 0.7833(3) 0.1815(3) 0.4697(3) 0.0316(12) Uani 1 1 d . . .
O13 O 0.7903(2) 0.1745(2) 0.2942(2) 0.0131(8) Uani 1 1 d . . .
O1S O 0.6809(3) 0.0723(3) 0.2162(3) 0.0295(11) Uani 1 1 d . . .
O2S O 0.8307(3) -0.0169(3) 0.1596(3) 0.0302(12) Uani 1 1 d . . .
N1S N 0.9307(5) -0.0760(4) 0.0920(4) 0.0373(16) Uani 1 1 d . . .
N2S N 0.5829(4) 0.0590(4) 0.1253(4) 0.0360(15) Uani 1 1 d . . .
C1 C 0.7767(4) -0.0118(3) 0.3740(4) 0.0208(13) Uani 1 1 d . . .
C2 C 0.7962(5) -0.0866(4) 0.4135(4) 0.0229(14) Uani 1 1 d . . .
C3 C 0.7620(5) -0.1032(4) 0.4829(4) 0.0249(14) Uani 1 1 d . . .
H3A H 0.7228 -0.0689 0.5043 0.030 Uiso 1 1 calc R . .
C4 C 0.7853(5) -0.1688(4) 0.5190(4) 0.0265(15) Uani 1 1 d . . .
C5 C 0.8433(6) -0.2184(4) 0.4892(4) 0.0365(19) Uani 1 1 d . . .
H5A H 0.8610 -0.2624 0.5169 0.044 Uiso 1 1 calc R . .
C6 C 0.8768(6) -0.2053(5) 0.4190(4) 0.039(2) Uani 1 1 d . . .
C7 C 0.8536(5) -0.1379(5) 0.3824(4) 0.0340(17) Uani 1 1 d . . .
H7A H 0.8771 -0.1263 0.3355 0.041 Uiso 1 1 calc R . .
C8 C 0.9395(7) -0.2605(6) 0.3868(6) 0.054(3) Uani 1 1 d . . .
H8A H 0.9566 -0.2418 0.3380 0.081 Uiso 1 1 calc R . .
H8B H 0.9150 -0.3125 0.3820 0.081 Uiso 1 1 calc R . .
H8C H 0.9877 -0.2632 0.4194 0.081 Uiso 1 1 calc R . .
C9 C 0.9971(4) 0.1210(4) 0.2614(4) 0.0209(13) Uani 1 1 d . . .
C10 C 1.0799(4) 0.0805(4) 0.2581(4) 0.0207(13) Uani 1 1 d . . .
C11 C 1.0846(4) 0.0023(4) 0.2434(4) 0.0215(13) Uani 1 1 d . . .
H11A H 1.0360 -0.0268 0.2337 0.026 Uiso 1 1 calc R . .
C12 C 1.1612(4) -0.0342(4) 0.2428(4) 0.0254(15) Uani 1 1 d . . .
C13 C 1.2330(4) 0.0102(4) 0.2533(4) 0.0293(16) Uani 1 1 d . . .
H13A H 1.2851 -0.0151 0.2529 0.035 Uiso 1 1 calc R . .
C14 C 1.2298(5) 0.0899(4) 0.2642(5) 0.0334(16) Uani 1 1 d . . .
C15 C 1.1511(5) 0.1244(4) 0.2682(5) 0.0308(16) Uani 1 1 d . . .
H15A H 1.1466 0.1786 0.2779 0.037 Uiso 1 1 calc R . .
C16 C 1.3076(6) 0.1360(5) 0.2727(6) 0.047(2) Uani 1 1 d . . .
H16A H 1.3553 0.1014 0.2675 0.070 Uiso 1 1 calc R . .
H16B H 1.3087 0.1604 0.3217 0.070 Uiso 1 1 calc R . .
H16C H 1.3098 0.1765 0.2346 0.070 Uiso 1 1 calc R . .
C17 C 0.5804(4) 0.2289(4) 0.3396(3) 0.0184(12) Uani 1 1 d . . .
C18 C 0.4946(4) 0.2587(4) 0.3560(4) 0.0196(13) Uani 1 1 d . . .
C19 C 0.4480(4) 0.2918(4) 0.3011(4) 0.0211(14) Uani 1 1 d . . .
H19A H 0.4694 0.2929 0.2523 0.025 Uiso 1 1 calc R . .
C20 C 0.3707(4) 0.3237(4) 0.3141(4) 0.0210(13) Uani 1 1 d . . .
C21 C 0.3405(4) 0.3216(4) 0.3859(4) 0.0229(14) Uani 1 1 d . . .
H21A H 0.2879 0.3434 0.3964 0.027 Uiso 1 1 calc R . .
C22 C 0.3862(4) 0.2879(4) 0.4429(3) 0.0184(13) Uani 1 1 d . . .
C23 C 0.4630(4) 0.2560(4) 0.4280(3) 0.0196(13) Uani 1 1 d . . .
H23A H 0.4940 0.2324 0.4665 0.024 Uiso 1 1 calc R . .
C24 C 0.3208(5) 0.3588(5) 0.2510(4) 0.0325(16) Uani 1 1 d . . .
H24A H 0.3523 0.3550 0.2050 0.049 Uiso 1 1 calc R . .
H24B H 0.3092 0.4137 0.2618 0.049 Uiso 1 1 calc R . .
H24C H 0.2687 0.3304 0.2458 0.049 Uiso 1 1 calc R . .
C25 C 0.8305(4) 0.3786(4) 0.2673(4) 0.0226(14) Uani 1 1 d . . .
C26 C 0.7452(4) 0.1832(4) 0.0967(4) 0.0212(14) Uani 1 1 d . . .
C27 C 0.8537(4) 0.2103(4) 0.4790(4) 0.0215(14) Uani 1 1 d . . .
C1S C 0.6530(5) 0.0406(5) 0.1589(4) 0.0317(16) Uani 1 1 d . . .
H1SA H 0.6848 -0.0001 0.1378 0.038 Uiso 1 1 calc R . .
C2S C 0.5553(6) 0.0196(7) 0.0604(5) 0.050(2) Uani 1 1 d . . .
H2SA H 0.5949 -0.0212 0.0473 0.075 Uiso 1 1 calc R . .
H2SB H 0.5508 0.0569 0.0196 0.075 Uiso 1 1 calc R . .
H2SC H 0.5012 -0.0039 0.0698 0.075 Uiso 1 1 calc R . .
C3S C 0.5311(6) 0.1232(7) 0.1510(7) 0.061(3) Uani 1 1 d . . .
H3SA H 0.5565 0.1473 0.1946 0.091 Uiso 1 1 calc R . .
H3SB H 0.4764 0.1033 0.1640 0.091 Uiso 1 1 calc R . .
H3SC H 0.5259 0.1622 0.1118 0.091 Uiso 1 1 calc R . .
C4S C 0.8910(5) -0.0144(4) 0.1179(4) 0.0329(16) Uani 1 1 d . . .
H4SA H 0.9103 0.0356 0.1034 0.039 Uiso 1 1 calc R . .
C5S C 0.9059(7) -0.1550(5) 0.1107(7) 0.054(3) Uani 1 1 d . . .
H5SA H 0.8569 -0.1533 0.1423 0.081 Uiso 1 1 calc R . .
H5SB H 0.9510 -0.1811 0.1369 0.081 Uiso 1 1 calc R . .
H5SC H 0.8932 -0.1837 0.0653 0.081 Uiso 1 1 calc R . .
C6S C 1.0024(9) -0.0696(7) 0.0448(7) 0.069(3) Uani 1 1 d . . .
H6SA H 1.0138 -0.0146 0.0348 0.103 Uiso 1 1 calc R . .
H6SB H 0.9919 -0.0968 -0.0019 0.103 Uiso 1 1 calc R . .
H6SC H 1.0501 -0.0932 0.0695 0.103 Uiso 1 1 calc R . .
O3S O 0.1776(12) -0.0428(15) -0.0298(12) 0.094(6) Uani 0.50 1 d PU . .
N3S N 0.3073(10) -0.0993(7) 0.0090(7) 0.038(4) Uani 0.50 1 d P . .
C7S C 0.2397 -0.0713 -0.0425 0.050 Uani 0.50 1 d P . .
H7S H 0.2507 -0.0787 -0.0935 0.060 Uiso 0.50 1 calc PR . .
C8S C 0.3872(16) -0.1217(16) -0.0250(11) 0.078(9) Uani 0.50 1 d P . .
H8S1 H 0.3887 -0.1037 -0.0764 0.117 Uiso 0.50 1 calc PR . .
H8S2 H 0.3932 -0.1784 -0.0237 0.117 Uiso 0.50 1 calc PR . .
H8S3 H 0.4325 -0.0976 0.0026 0.117 Uiso 0.50 1 calc PR . .
C9S C 0.286(2) -0.1089(17) 0.0784(13) 0.079(7) Uani 0.50 1 d PU . .
H9S1 H 0.2318 -0.0862 0.0869 0.118 Uiso 0.50 1 calc PR . .
H9S2 H 0.3269 -0.0831 0.1103 0.118 Uiso 0.50 1 calc PR . .
H9S3 H 0.2849 -0.1646 0.0900 0.118 Uiso 0.50 1 calc PR . .
O4S O 0.5272(15) -0.1840(14) 0.4330(14) 0.104(7) Uani 0.50 1 d PU . .
N4S N 0.4883(8) -0.0731(10) 0.3597(11) 0.058(5) Uani 0.50 1 d PU . .
C10S C 0.542(2) -0.114(2) 0.4097(14) 0.087(9) Uani 0.50 1 d P . .
H10S H 0.5904 -0.0882 0.4265 0.104 Uiso 0.50 1 calc PR . .
C11S C 0.5138(10) 0.0088(11) 0.3391(10) 0.042(4) Uani 0.50 1 d P . .
H11B H 0.4712 0.0323 0.3078 0.062 Uiso 0.50 1 calc PR . .
H11C H 0.5661 0.0073 0.3120 0.062 Uiso 0.50 1 calc PR . .
H11D H 0.5205 0.0400 0.3840 0.062 Uiso 0.50 1 calc PR . .
C12S C 0.4160(15) -0.1006(19) 0.3503(14) 0.075(8) Uani 0.50 1 d P . .
H12A H 0.3846 -0.0660 0.3177 0.113 Uiso 0.50 1 calc PR . .
H12B H 0.3880 -0.1045 0.3981 0.113 Uiso 0.50 1 calc PR . .
H12C H 0.4198 -0.1524 0.3279 0.113 Uiso 0.50 1 calc PR . .
O5S O 0.6300(13) -0.2572(12) 0.3941(10) 0.088(6) Uani 0.50 1 d P . .
N5S N 0.6730(13) -0.3485(11) 0.4864(9) 0.075(6) Uani 0.50 1 d PDU . .
C13S C 0.6340(16) -0.2832(14) 0.4527(16) 0.078(8) Uani 0.50 1 d PDU . .
H13S H 0.6034 -0.2535 0.4874 0.093 Uiso 0.50 1 calc PR . .
C14S C 0.7134(16) -0.3835(16) 0.4294(11) 0.081(9) Uani 0.50 1 d PD . .
H14A H 0.7167 -0.3475 0.3875 0.122 Uiso 0.50 1 calc PR . .
H14B H 0.6832 -0.4304 0.4144 0.122 Uiso 0.50 1 calc PR . .
H14C H 0.7691 -0.3979 0.4451 0.122 Uiso 0.50 1 calc PR . .
C15S C 0.6463(16) -0.3626(18) 0.5573(11) 0.080(9) Uani 0.50 1 d PD . .
H15B H 0.6174 -0.3166 0.5762 0.120 Uiso 0.50 1 calc PR . .
H15C H 0.6937 -0.3741 0.5890 0.120 Uiso 0.50 1 calc PR . .
H15D H 0.6086 -0.4072 0.5573 0.120 Uiso 0.50 1 calc PR . .
O1W O 0.4371(10) -0.0235(12) 0.2144(13) 0.093(6) Uani 0.50 1 d PU . .

loop_
_atom_site_aniso_label
_atom_site_aniso_U_11
_atom_site_aniso_U_22
_atom_site_aniso_U_33
_atom_site_aniso_U_23
_atom_site_aniso_U_13
_atom_site_aniso_U_12
Zn1 0.0162(3) 0.0152(3) 0.0171(3) 0.0001(3) 0.0017(3) -0.0002(3)
Zn2 0.0134(3) 0.0155(3) 0.0180(3) 0.0009(3) 0.0003(3) -0.0006(3)
Zn3 0.0160(3) 0.0124(3) 0.0180(3) -0.0006(3) 0.0007(3) -0.0001(3)
Zn4 0.0189(4) 0.0144(3) 0.0206(4) -0.0024(3) 0.0002(3) 0.0010(3)
O1 0.029(3) 0.017(2) 0.031(3) 0.0127(19) 0.004(2) 0.001(2)
O2 0.041(3) 0.027(3) 0.024(2) 0.010(2) 0.009(2) 0.006(2)
O3 0.017(2) 0.031(3) 0.032(3) -0.011(2) 0.001(2) 0.0044(19)
O4 0.018(2) 0.019(2) 0.039(3) -0.007(2) 0.004(2) 0.0038(19)
O5 0.015(2) 0.028(2) 0.023(2) 0.0030(19) 0.0020(19) 0.0043(19)
O6 0.015(2) 0.030(3) 0.024(2) -0.001(2) 0.0046(18) 0.0063(19)
O7 0.023(3) 0.012(2) 0.047(3) 0.005(2) -0.002(2) -0.0018(18)
O8 0.020(2) 0.017(2) 0.051(3) -0.001(2) -0.003(2) -0.0041(19)
O9 0.044(3) 0.020(2) 0.017(2) -0.0025(19) 0.002(2) 0.007(2)
O10 0.029(3) 0.029(2) 0.026(2) -0.007(2) 0.000(2) 0.005(2)
O11 0.026(3) 0.036(3) 0.019(2) 0.001(2) -0.0036(19) -0.010(2)
O12 0.028(3) 0.048(3) 0.019(2) -0.004(2) -0.008(2) -0.011(2)
O13 0.011(2) 0.0136(19) 0.0148(19) -0.0020(16) 0.0019(15) -0.0010(15)
O1S 0.022(2) 0.029(3) 0.038(3) -0.004(2) -0.003(2) -0.003(2)
O2S 0.028(3) 0.025(2) 0.038(3) -0.015(2) 0.002(2) -0.002(2)
N1S 0.047(4) 0.027(3) 0.037(4) -0.004(3) 0.002(3) 0.006(3)
N2S 0.034(4) 0.036(4) 0.038(4) -0.004(3) -0.003(3) -0.002(3)
C1 0.024(3) 0.013(3) 0.025(3) -0.007(2) -0.002(3) -0.002(3)
C2 0.036(4) 0.016(3) 0.017(3) 0.004(2) -0.004(3) -0.001(3)
C3 0.035(4) 0.020(3) 0.019(3) 0.000(3) 0.000(3) 0.004(3)
C4 0.043(4) 0.020(3) 0.017(3) -0.004(3) 0.000(3) 0.000(3)
C5 0.064(6) 0.021(4) 0.024(4) 0.006(3) -0.003(4) 0.015(4)
C6 0.059(6) 0.037(4) 0.022(4) -0.003(3) 0.002(4) 0.015(4)
C7 0.052(5) 0.031(4) 0.019(3) 0.008(3) 0.003(3) 0.011(4)
C8 0.078(7) 0.040(5) 0.044(5) -0.001(4) 0.015(5) 0.027(5)
C9 0.023(3) 0.015(3) 0.024(3) 0.008(3) 0.007(3) 0.002(2)
C10 0.017(3) 0.021(3) 0.024(3) -0.003(3) 0.000(2) 0.003(2)
C11 0.018(3) 0.017(3) 0.029(3) 0.000(3) 0.000(3) 0.001(2)
C12 0.021(3) 0.021(3) 0.035(4) 0.000(3) -0.006(3) 0.004(3)
C13 0.016(3) 0.023(3) 0.048(5) -0.004(3) -0.003(3) 0.003(3)
C14 0.028(4) 0.028(4) 0.044(4) -0.007(3) -0.005(4) 0.004(3)
C15 0.027(4) 0.017(3) 0.048(4) -0.009(3) -0.004(3) -0.001(3)
C16 0.038(5) 0.029(4) 0.073(7) -0.008(4) -0.010(5) 0.003(4)
C17 0.018(3) 0.017(3) 0.020(3) -0.002(2) -0.001(2) -0.002(2)
C18 0.016(3) 0.020(3) 0.022(3) -0.003(3) 0.005(2) -0.001(3)
C19 0.023(3) 0.023(3) 0.017(3) -0.002(2) 0.003(3) -0.002(3)
C20 0.019(3) 0.020(3) 0.023(3) -0.001(3) 0.000(3) 0.000(3)
C21 0.019(3) 0.021(3) 0.029(3) -0.007(3) 0.000(3) 0.002(3)
C22 0.014(3) 0.021(3) 0.020(3) -0.006(2) 0.003(3) 0.002(2)
C23 0.023(3) 0.025(3) 0.012(3) -0.001(2) -0.002(2) 0.001(3)
C24 0.031(4) 0.036(4) 0.030(4) -0.002(3) -0.005(3) 0.011(3)
C25 0.027(4) 0.015(3) 0.026(3) 0.004(3) -0.003(3) -0.002(2)
C26 0.030(4) 0.016(3) 0.017(3) 0.002(2) 0.000(3) -0.002(3)
C27 0.019(3) 0.023(3) 0.023(3) -0.002(3) -0.002(3) -0.003(3)
C1S 0.036(4) 0.026(4) 0.034(4) 0.000(3) -0.001(3) -0.001(3)
C2S 0.048(6) 0.061(6) 0.042(5) -0.004(5) -0.013(4) -0.005(5)
C3S 0.031(5) 0.066(7) 0.085(8) -0.020(6) -0.021(5) 0.003(5)
C4S 0.044(5) 0.027(4) 0.028(4) -0.007(3) 0.001(4) 0.005(3)
C5S 0.048(6) 0.033(5) 0.081(7) -0.004(5) 0.013(5) 0.008(4)
C6S 0.089(9) 0.057(7) 0.060(7) -0.012(6) 0.019(6) 0.026(6)
O3S 0.072(11) 0.124(14) 0.087(11) 0.018(11) -0.001(9) 0.023(11)
N3S 0.070(10) 0.011(5) 0.033(7) 0.018(5) 0.023(7) 0.010(6)
C7S 0.050 0.050 0.050 0.000 0.000 0.000
C8S 0.087(17) 0.11(2) 0.041(11) -0.043(12) -0.026(11) 0.070(16)
C9S 0.110(16) 0.080(13) 0.046(10) 0.010(10) 0.003(11) 0.030(13)
O4S 0.100(13) 0.101(13) 0.111(14) 0.038(12) 0.024(11) 0.012(11)
N4S 0.017(6) 0.056(9) 0.101(12) -0.061(9) 0.016(7) -0.005(6)
C10S 0.09(2) 0.13(3) 0.041(12) 0.016(15) -0.010(12) -0.028(19)
C11S 0.019(7) 0.058(11) 0.048(10) -0.024(9) 0.013(7) -0.009(7)
C12S 0.059(14) 0.11(2) 0.053(13) -0.008(14) -0.004(11) -0.021(15)
O5S 0.098(14) 0.098(14) 0.068(11) 0.029(11) -0.007(10) -0.044(12)
N5S 0.105(13) 0.063(10) 0.057(10) -0.033(9) 0.034(9) -0.060(10)
C13S 0.081(14) 0.079(14) 0.073(13) -0.011(12) 0.001(11) -0.043(12)
C14S 0.10(2) 0.11(2) 0.031(10) -0.017(12) -0.001(12) -0.055(18)
C15S 0.064(15) 0.11(2) 0.066(15) -0.019(15) 0.015(12) -0.065(16)
O1W 0.047(8) 0.088(11) 0.143(14) -0.064(11) 0.010(9) -0.006(8)

loop_
_atom_type_symbol
_atom_type_description
_atom_type_scat_dispersion_real
_atom_type_scat_dispersion_imag
_atom_type_scat_source
C C 0.0033 0.0016 'International Tables Vol C Tables 4.2.6.8 and 6.1.1.4'
H H 0.0000 0.0000 'International Tables Vol C Tables 4.2.6.8 and 6.1.1.4'
N N 0.0061 0.0033 'International Tables Vol C Tables 4.2.6.8 and 6.1.1.4'
O O 0.0106 0.0060 'International Tables Vol C Tables 4.2.6.8 and 6.1.1.4'
Zn Zn 0.2839 1.4301 'International Tables Vol C Tables 4.2.6.8 and 6.1.1.4'

loop_
_geom_angle_atom_site_label_1
_geom_angle_atom_site_label_2
_geom_angle_atom_site_label_3
_geom_angle
_geom_angle_site_symmetry_1
_geom_angle_site_symmetry_3
_geom_angle_publ_flag
O9 Zn1 O13 124.17(19) . . ?
O9 Zn1 O6 105.1(2) . . ?
O13 Zn1 O6 111.45(19) . . ?
O9 Zn1 O8 104.1(2) . . ?
O13 Zn1 O8 108.1(2) . . ?
O6 Zn1 O8 101.5(2) . . ?
O9 Zn1 Zn2 142.23(15) . . ?
O13 Zn1 Zn2 36.78(12) . . ?
O6 Zn1 Zn2 74.86(14) . . ?
O8 Zn1 Zn2 113.03(17) . . ?
O9 Zn1 Zn3 125.94(16) . . ?
O13 Zn1 Zn3 36.19(12) . . ?
O6 Zn1 Zn3 128.68(14) . . ?
O8 Zn1 Zn3 73.21(15) . . ?
Zn2 Zn1 Zn3 62.22(2) . . ?
O13 Zn2 O1 117.2(2) . . ?
O13 Zn2 O5 116.35(18) . . ?
O1 Zn2 O5 109.8(2) . . ?
O13 Zn2 O12 108.88(19) . . ?
O1 Zn2 O12 99.3(2) . . ?
O5 Zn2 O12 103.0(2) . . ?
O13 Zn2 Zn1 36.48(12) . . ?
O1 Zn2 Zn1 135.89(15) . . ?
O5 Zn2 Zn1 79.87(14) . . ?
O12 Zn2 Zn1 120.99(17) . . ?
O13 Zn3 O4 117.59(19) . . ?
O13 Zn3 O7 115.7(2) . . ?
O4 Zn3 O7 107.5(2) . . ?
O13 Zn3 O11 110.87(19) . . ?
O4 Zn3 O11 99.4(2) . . ?
O7 Zn3 O11 103.7(2) . . ?
O13 Zn3 Zn1 36.12(13) . . ?
O4 Zn3 Zn1 133.52(16) . . ?
O7 Zn3 Zn1 79.63(15) . . ?
O11 Zn3 Zn1 124.07(15) . . ?
O13 Zn4 O2 94.87(19) . . ?
O13 Zn4 O3 95.85(18) . . ?
O2 Zn4 O3 90.2(2) . . ?
O13 Zn4 O2S 178.6(2) . . ?
O2 Zn4 O2S 86.5(2) . . ?
O3 Zn4 O2S 84.6(2) . . ?
O13 Zn4 O1S 87.12(18) . . ?
O2 Zn4 O1S 94.7(2) . . ?
O3 Zn4 O1S 174.1(2) . . ?
O2S Zn4 O1S 92.3(2) . . ?
O13 Zn4 O10 95.62(17) . . ?
O2 Zn4 O10 169.0(2) . . ?
O3 Zn4 O10 92.1(2) . . ?
O2S Zn4 O10 83.0(2) . . ?
O1S Zn4 O10 82.5(2) . . ?
C1 O1 Zn2 118.8(4) . . ?
C1 O2 Zn4 138.4(5) . . ?
C9 O3 Zn4 142.8(4) . . ?
C9 O4 Zn3 120.3(5) . . ?
C17 O5 Zn2 125.1(4) . . ?
C17 O6 Zn1 132.2(4) . . ?
C25 O7 Zn3 123.8(4) . . ?
C25 O8 Zn1 132.7(4) . . ?
C26 O9 Zn1 119.2(4) . . ?
C26 O10 Zn4 130.2(5) . . ?
C27 O11 Zn3 128.8(4) . . ?
C27 O12 Zn2 131.3(5) . . ?
Zn1 O13 Zn3 107.7(2) . . ?
Zn1 O13 Zn2 106.74(19) . . ?
Zn3 O13 Zn2 112.2(2) . . ?
Zn1 O13 Zn4 106.16(19) . . ?
Zn3 O13 Zn4 114.4(2) . . ?
Zn2 O13 Zn4 109.2(2) . . ?
C1S O1S Zn4 118.3(5) . . ?
C4S O2S Zn4 117.3(5) . . ?
C4S N1S C6S 122.7(8) . . ?
C4S N1S C5S 121.9(8) . . ?
C6S N1S C5S 115.4(8) . . ?
C1S N2S C2S 122.2(8) . . ?
C1S N2S C3S 121.6(7) . . ?
C2S N2S C3S 116.1(8) . . ?
O2 C1 O1 125.0(6) . . ?
O2 C1 C2 117.4(6) . . ?
O1 C1 C2 117.7(6) . . ?
C7 C2 C3 119.7(6) . . ?
C7 C2 C1 119.0(6) . . ?
C3 C2 C1 121.1(6) . . ?
C4 C3 C2 119.4(7) . . ?
C3 C4 C5 121.0(7) . . ?
C3 C4 C26 119.6(6) . 2_655 ?
C5 C4 C26 119.0(6) . 2_655 ?
C4 C5 C6 121.3(7) . . ?
C7 C6 C5 117.7(7) . . ?
C7 C6 C8 121.5(8) . . ?
C5 C6 C8 120.7(8) . . ?
C6 C7 C2 120.8(7) . . ?
O3 C9 O4 126.6(6) . . ?
O3 C9 C10 116.8(6) . . ?
O4 C9 C10 116.7(6) . . ?
C11 C10 C15 120.6(6) . . ?
C11 C10 C9 120.5(6) . . ?
C15 C10 C9 118.8(6) . . ?
C10 C11 C12 119.5(6) . . ?
C11 C12 C13 119.7(6) . . ?
C11 C12 C25 121.7(6) . 3_745 ?
C13 C12 C25 118.6(6) . 3_745 ?
C14 C13 C12 121.6(7) . . ?
C13 C14 C15 117.3(7) . . ?
C13 C14 C16 120.4(7) . . ?
C15 C14 C16 122.4(7) . . ?
C10 C15 C14 121.2(6) . . ?
O6 C17 O5 126.7(6) . . ?
O6 C17 C18 115.5(6) . . ?
O5 C17 C18 117.8(6) . . ?
C19 C18 C23 119.1(6) . . ?
C19 C18 C17 120.3(6) . . ?
C23 C18 C17 120.6(6) . . ?
C18 C19 C20 122.6(6) . . ?
C19 C20 C21 117.8(6) . . ?
C19 C20 C24 120.6(6) . . ?
C21 C20 C24 121.6(6) . . ?
C20 C21 C22 121.0(6) . . ?
C23 C22 C21 119.8(6) . . ?
C23 C22 C27 120.3(6) . 4_456 ?
C21 C22 C27 119.9(6) . 4_456 ?
C22 C23 C18 119.7(6) . . ?
O8 C25 O7 126.0(6) . . ?
O8 C25 C12 115.6(6) . 3_755 ?
O7 C25 C12 118.4(6) . 3_755 ?
O10 C26 O9 124.4(6) . . ?
O10 C26 C4 120.1(6) . 2_654 ?
O9 C26 C4 115.5(6) . 2_654 ?
O12 C27 O11 126.5(6) . . ?
O12 C27 C22 116.9(6) . 4_556 ?
O11 C27 C22 116.7(6) . 4_556 ?
O1S C1S N2S 125.8(8) . . ?
O2S C4S N1S 124.9(8) . . ?
C9S N3S C8S 126.2(19) . . ?
C9S N3S C7S 116.2(17) . . ?
C8S N3S C7S 117.3(12) . . ?
O3S C7S N3S 130.5(12) . . ?
C12S N4S C10S 117(2) . . ?
C12S N4S C11S 124(2) . . ?
C10S N4S C11S 116.3(18) . . ?
O4S C10S N4S 123(3) . . ?
C14S N5S C15S 141(3) . . ?
C14S N5S C13S 104(2) . . ?
C15S N5S C13S 113(2) . . ?
O5S C13S N5S 136(3) . . ?

loop_
_geom_bond_atom_site_label_1
_geom_bond_atom_site_label_2
_geom_bond_distance
_geom_bond_site_symmetry_2
_geom_bond_publ_flag
Zn1 O9 1.918(5) . ?
Zn1 O13 1.920(4) . ?
Zn1 O6 1.965(4) . ?
Zn1 O8 1.979(5) . ?
Zn1 Zn2 3.0920(11) . ?
Zn1 Zn3 3.1030(11) . ?
Zn2 O13 1.933(4) . ?
Zn2 O1 1.947(4) . ?
Zn2 O5 1.964(5) . ?
Zn2 O12 1.978(5) . ?
Zn3 O13 1.923(4) . ?
Zn3 O4 1.948(5) . ?
Zn3 O7 1.979(5) . ?
Zn3 O11 1.986(5) . ?
Zn4 O13 2.038(4) . ?
Zn4 O2 2.052(5) . ?
Zn4 O3 2.079(5) . ?
Zn4 O2S 2.107(5) . ?
Zn4 O1S 2.122(5) . ?
Zn4 O10 2.229(5) . ?
O1 C1 1.264(8) . ?
O2 C1 1.258(8) . ?
O3 C9 1.242(9) . ?
O4 C9 1.254(8) . ?
O5 C17 1.269(8) . ?
O6 C17 1.244(8) . ?
O7 C25 1.253(8) . ?
O8 C25 1.247(8) . ?
O9 C26 1.283(8) . ?
O10 C26 1.234(9) . ?
O11 C27 1.258(9) . ?
O12 C27 1.256(9) . ?
O1S C1S 1.255(9) . ?
O2S C4S 1.236(10) . ?
N1S C4S 1.325(10) . ?
N1S C6S 1.447(14) . ?
N1S C5S 1.455(12) . ?
N2S C1S 1.327(11) . ?
N2S C2S 1.428(11) . ?
N2S C3S 1.462(13) . ?
C1 C2 1.504(9) . ?
C2 C7 1.401(11) . ?
C2 C3 1.402(10) . ?
C3 C4 1.356(10) . ?
C4 C5 1.380(11) . ?
C4 C26 1.511(9) 2_655 ?
C5 C6 1.400(11) . ?
C6 C7 1.386(11) . ?
C6 C8 1.509(12) . ?
C9 C10 1.512(9) . ?
C10 C11 1.372(9) . ?
C10 C15 1.391(10) . ?
C11 C12 1.391(9) . ?
C12 C13 1.405(10) . ?
C12 C25 1.515(9) 3_745 ?
C13 C14 1.384(10) . ?
C14 C15 1.408(11) . ?
C14 C16 1.499(12) . ?
C17 C18 1.512(9) . ?
C18 C19 1.373(10) . ?
C18 C23 1.401(9) . ?
C19 C20 1.387(10) . ?
C20 C21 1.391(10) . ?
C20 C24 1.524(10) . ?
C21 C22 1.396(10) . ?
C22 C23 1.386(9) . ?
C22 C27 1.509(9) 4_456 ?
C25 C12 1.515(9) 3_755 ?
C26 C4 1.511(9) 2_654 ?
C27 C22 1.509(9) 4_556 ?
O3S C7S 1.14(2) . ?
N3S C9S 1.31(3) . ?
N3S C8S 1.48(3) . ?
N3S C7S 1.517(16) . ?
O4S C10S 1.30(4) . ?
N4S C12S 1.28(3) . ?
N4S C10S 1.44(4) . ?
N4S C11S 1.51(3) . ?
O5S C13S 1.15(3) . ?
N5S C14S 1.362(17) . ?
N5S C15S 1.378(17) . ?
N5S C13S 1.425(18) . ?
